data_1572000
loop_
_publ_author_name
'Cao, Jian-Wei'
'Zhang, Tao'
'Chen, Juan'
'Wang, Jin-Bo'
'Wang, Yu'
'Chen, Kai-Jie'

_publ_section_title
;
 Ordered assembly of two different metal clusters with the same
 topological connectivity in one single coordination network.
;
_journal_issue 30
_journal_name_full 'Chemical science'
_journal_page_first 11928
_journal_page_last 11936
_journal_paper_doi 10.1039/d4sc02550d
_journal_volume 15
_journal_year 2024
_chemical_formula_moiety 'C108 H69 Mn9 N18 O33'
_chemical_formula_sum 'C108 H69 Mn9 N18 O33'
_chemical_formula_weight 2641.27
_chemical_name_systematic NPU-6
_space_group_crystal_system hexagonal
_space_group_IT_number 187
_space_group_name_Hall 'P -6 2'
_space_group_name_H-M_alt 'P -6 m 2'
_atom_sites_solution_hydrogens mixed
_audit_creation_date 2024-06-21
_audit_creation_method
;
Olex2 1.5
(compiled 2024.02.16 svn.r378c4104 for OlexSys, GUI svn.r6928)
;
_audit_update_record
;
2024-06-21 deposited with the CCDC.	2024-06-24 downloaded from the CCDC.
;
_cell_angle_alpha 90
_cell_angle_beta 90
_cell_angle_gamma 120
_cell_formula_units_Z 1
_cell_length_a 17.1984(7)
_cell_length_b 17.1984(7)
_cell_length_c 18.6767(10)
_cell_measurement_reflns_used 7471
_cell_measurement_temperature 198.15(10)
_cell_measurement_theta_max 25.875
_cell_measurement_theta_min 2.369
_cell_volume 4784.2(4)
_computing_cell_refinement 'SAINT V8.40B (?, 2016)'
_computing_data_collection 'Bruker SMART APEX II diffractometer'
_computing_data_reduction 'SAINT V8.40B (?, 2016)'
_computing_molecular_graphics 'Olex2 1.5 (Dolomanov et al., 2009)'
_computing_publication_material 'Olex2 1.5 (Dolomanov et al., 2009)'
_computing_structure_refinement 'SHELXL 2014/7 (Sheldrick, 2015)'
_computing_structure_solution 'SHELXT  (Sheldrick, 2015)'
_diffrn_ambient_temperature 198.15(10)
_diffrn_measured_fraction_theta_full 0.998
_diffrn_measured_fraction_theta_max 0.998
_diffrn_measurement_device 'three-circle diffractometer'
_diffrn_measurement_device_type 'Bruker APEX-II CCD'
_diffrn_measurement_method '\f and \w scans'
_diffrn_radiation_type MoK\a
_diffrn_radiation_wavelength 0.71073
_diffrn_reflns_av_R_equivalents 0.0924
_diffrn_reflns_av_unetI/netI 0.0323
_diffrn_reflns_Laue_measured_fraction_full 0.998
_diffrn_reflns_Laue_measured_fraction_max 0.998
_diffrn_reflns_limit_h_max 22
_diffrn_reflns_limit_h_min -22
_diffrn_reflns_limit_k_max 22
_diffrn_reflns_limit_k_min -22
_diffrn_reflns_limit_l_max 24
_diffrn_reflns_limit_l_min -24
_diffrn_reflns_number 63019
_diffrn_reflns_point_group_measured_fraction_full 0.998
_diffrn_reflns_point_group_measured_fraction_max 0.998
_diffrn_reflns_theta_full 25.242
_diffrn_reflns_theta_max 27.502
_diffrn_reflns_theta_min 2.181
_exptl_absorpt_coefficient_mu 0.625
_exptl_absorpt_correction_T_max 0.0289
_exptl_absorpt_correction_T_min 0.0101
_exptl_absorpt_correction_type multi-scan
_exptl_absorpt_process_details
;
SADABS-2016/2 (Bruker,2016/2) was used for absorption correction.
wR2(int) was 0.0991 before and 0.0819 after correction.
The Ratio of minimum to maximum transmission is 0.3495.
The \l/2 correction factor is Not present.
;
_exptl_crystal_colour 'clear light yellow'
_exptl_crystal_colour_lustre clear
_exptl_crystal_colour_modifier light
_exptl_crystal_colour_primary yellow
_exptl_crystal_density_diffrn 0.917
_exptl_crystal_description block
_exptl_crystal_F_000 1332
_exptl_crystal_size_max 0.13
_exptl_crystal_size_mid 0.12
_exptl_crystal_size_min 0.1
_refine_diff_density_max 0.258
_refine_diff_density_min -0.215
_refine_diff_density_rms 0.031
_refine_ls_abs_structure_details
;
 Flack x determined using 1558 quotients [(I+)-(I-)]/[(I+)+(I-)]
 (Parsons, Flack and Wagner, Acta Cryst. B69 (2013) 249-259).
;
_refine_ls_abs_structure_Flack -0.017(13)
_refine_ls_extinction_method none
_refine_ls_goodness_of_fit_ref 0.980
_refine_ls_hydrogen_treatment constr
_refine_ls_matrix_type full
_refine_ls_number_parameters 180
_refine_ls_number_reflns 4160
_refine_ls_number_restraints 65
_refine_ls_restrained_S_all 0.978
_refine_ls_R_factor_all 0.0349
_refine_ls_R_factor_gt 0.0294
_refine_ls_shift/su_max 0.001
_refine_ls_shift/su_mean 0.000
_refine_ls_structure_factor_coef Fsqd
_refine_ls_weighting_details 'w=1/[\s^2^(Fo^2^)+(0.0405P)^2^] where P=(Fo^2^+2Fc^2^)/3'
_refine_ls_weighting_scheme calc
_refine_ls_wR_factor_gt 0.0709
_refine_ls_wR_factor_ref 0.0735
_reflns_Friedel_coverage 0.897
_reflns_Friedel_fraction_full 0.999
_reflns_Friedel_fraction_max 0.999
_reflns_number_gt 3615
_reflns_number_total 4160
_reflns_threshold_expression 'I > 2\s(I)'
_cod_data_source_file d4sc02550d2.cif
_cod_data_source_block npu-6
_cod_depositor_comments 'Adding full bibliography for 1571999--1572000.cif.'
_cod_original_cell_volume 4784.2(5)
_cod_database_code 1572000
_shelx_shelxl_version_number 2014/7
_shelx_space_group_comment
;
The symmetry employed for this shelxl refinement is uniquely defined
by the following loop, which should always be used as a source of
symmetry information in preference to the above space-group names.
They are only intended as comments.
;
_shelx_estimated_absorpt_t_max 0.940
_shelx_estimated_absorpt_t_min 0.923
_olex2_refinement_description
;
1. Twinned data refinement
 Scales: 0.52364
 0.47636
2. Uiso/Uaniso restraints and constraints
C7 \\sim C10 \\sim C8 \\sim C9 \\sim C8A \\sim C9A: within 2A with sigma of
0.01 and sigma for terminal atoms of 0.02 within 2A
3. Same fragment restrains
{C7, C10, C8A, C9A} sigma for 1-2: 0.01, 1-3: 0.02
as in
{C7, C10, C8, C9}
4. Others
 Sof(C8A)=Sof(H8A)=Sof(C9A)=Sof(H9A)=1-FVAR(1)
 Sof(C8)=Sof(H8)=Sof(C9)=Sof(H9)=FVAR(1)
 Fixed Sof: H13A(0.25) H13B(0.25) H13C(0.25)
5.a Riding coordinates:
 C13(H13A,H13B,H13C), C15(H15)
5.b Aromatic/amide H refined with riding coordinates:
 C1(H1), C2(H2), C8(H8), C9(H9), C14(H14), C8A(H8A), C9A(H9A)
;
_smtbx_masks_special_details
;

A solvent mask was calculated and 695 electrons 
were found in a volume of 2548\%A^3^ in 1 void 
per unit cell, which is much more than the experimental 
value of of 1[12'C4H9NO'9'H2O] per unit cell
which account for 122 electrons per unit cell. 
We attribute this disagreement to the volatile nature 
of the solvent molecules.
;
_smtbx_masks_void_probe_radius 1.2
_smtbx_masks_void_truncation_radius 1.2
_olex2_submission_special_instructions 'No special instructions were received'

loop_
_space_group_symop_operation_xyz
'x, y, z'
'-x+y, -x, -z'
'-y, x-y, z'
'x, y, -z'
'-x+y, -x, z'
'-y, x-y, -z'
'-y, -x, -z'
'-x+y, y, z'
'x, x-y, -z'
'-y, -x, z'
'-x+y, y, -z'
'x, x-y, z'

loop_
_atom_site_label
_atom_site_type_symbol
_atom_site_fract_x
_atom_site_fract_y
_atom_site_fract_z
_atom_site_U_iso_or_equiv
_atom_site_adp_type
_atom_site_occupancy
_atom_site_site_symmetry_order
_atom_site_calc_flag
_atom_site_refinement_flags_posn
_atom_site_refinement_flags_adp
_atom_site_refinement_flags_occupancy
_atom_site_disorder_assembly
_atom_site_disorder_group
C3 C 0.4284(2) -0.1432(4) 1.0000 0.0526(18) Uani 1 4 d S T P . .
N1 N 0.52059(14) 0.0412(3) 1.0000 0.0385(12) Uani 1 4 d S T P . .
C1 C 0.4298(3) -0.0047(3) 1.0000 0.0515(13) Uani 1 2 d S T P . .
H1 H 0.3980 0.0272 1.0000 0.062 Uiso 1 2 calc R U P . .
C2 C 0.3814(3) -0.0999(3) 1.0000 0.0548(14) Uani 1 2 d S T P . .
H2 H 0.3176 -0.1321 1.0000 0.066 Uiso 1 2 calc R U P . .
C4 C 0.3762(2) -0.2476(4) 1.0000 0.0552(19) Uani 1 4 d S T P . .
C6 C 0.4754(4) 0.23769(18) 0.9016(3) 0.0465(12) Uani 1 2 d S T P A .
C7 C 0.3999(3) 0.19993(15) 0.8473(2) 0.0465(10) Uani 1 2 d DS TU P . .
C10 C 0.2644(3) 0.13220(17) 0.7430(3) 0.0516(12) Uani 1 2 d DS TU P . .
C8 C 0.3860(11) 0.2613(7) 0.8034(8) 0.058(3) Uani 0.38(2) 1 d D U P A 1
H8 H 0.4237 0.3245 0.8077 0.070 Uiso 0.38(2) 1 calc R U P A 1
C9 C 0.3174(12) 0.2256(7) 0.7560(9) 0.056(3) Uani 0.38(2) 1 d D U P A 1
H9 H 0.3040 0.2651 0.7302 0.068 Uiso 0.38(2) 1 calc R U P A 1
C11 C 0.1926(3) 0.09628(15) 0.6873(2) 0.0437(10) Uani 1 2 d S T P A .
C12 C 0.1956(4) 0.09780(18) 0.5000 0.0265(11) Uani 1 4 d S T P A .
C13 C 0.2955(4) 0.1478(2) 0.5000 0.073(2) Uani 1 4 d S T P . .
H13A H 0.3175 0.2123 0.4983 0.110 Uiso 0.25 1 d R U P B -1
H13B H 0.3175 0.1334 0.5437 0.110 Uiso 0.25 1 d R U P B -1
H13C H 0.3175 0.1302 0.4580 0.110 Uiso 0.25 1 d R U P B -1
C14 C 0.2351(2) 0.3394(2) 0.5941(2) 0.0562(10) Uani 1 1 d . . . . .
H14 H 0.2663 0.3068 0.5925 0.067 Uiso 1 1 calc R U . . .
C15 C 0.2855(2) 0.4314(2) 0.5972(2) 0.0566(10) Uani 1 1 d . . . . .
H15 H 0.3472 0.4482 0.5973 0.068 Uiso 1 1 d R U . . .
C16 C 0.24062(16) 0.4812(3) 0.5979(2) 0.0398(10) Uani 1 2 d S T P . .
C17 C 0.28880(16) 0.5776(3) 0.5975(2) 0.0386(10) Uani 1 2 d S T P . .
Mn1 Mn 0.59660(3) 0.19320(5) 1.0000 0.02441(16) Uani 1 4 d S T P A .
Mn2 Mn 0.07084(2) 0.14167(4) 0.59292(3) 0.02816(13) Uani 1 2 d S T P A .
N2 N 0.14645(13) 0.2929(3) 0.59313(18) 0.0409(9) Uani 1 2 d S T P . .
N3 N 0.37888(12) 0.62112(12) 0.5992(2) 0.0429(9) Uani 1 2 d S T P . .
N4 N 0.2872(2) -0.2872(2) 1.0000 0.0564(16) Uani 1 4 d S T P . .
O1 O 0.6667 0.3333 1.0000 0.0134(11) Uani 1 12 d S T P . .
O2 O 0.50239(17) 0.18641(17) 0.92033(12) 0.0554(7) Uani 1 1 d . . . . .
O3 O 0.16737(16) 0.14657(16) 0.66436(12) 0.0579(6) Uani 1 1 d . . . . .
O4 O 0.0000 0.0000 0.5898(2) 0.0226(10) Uani 1 6 d S T P . .
O5 O 0.15537(18) 0.14273(19) 0.5000 0.0303(5) Uani 1 2 d S T P . .
C8A C 0.3572(7) 0.2498(5) 0.8271(5) 0.051(2) Uani 0.62(2) 1 d D U P A 2
H8A H 0.3757 0.3070 0.8476 0.061 Uiso 0.62(2) 1 calc R U P A 2
C9A C 0.2896(7) 0.2141(6) 0.7779(6) 0.055(2) Uani 0.62(2) 1 d D U P A 2
H9A H 0.2585 0.2453 0.7669 0.066 Uiso 0.62(2) 1 calc R U P A 2

loop_
_atom_site_aniso_label
_atom_site_aniso_U_11
_atom_site_aniso_U_22
_atom_site_aniso_U_33
_atom_site_aniso_U_23
_atom_site_aniso_U_13
_atom_site_aniso_U_12
C3 0.044(3) 0.017(3) 0.088(5) 0.000 0.000 0.0083(14)
N1 0.033(2) 0.012(2) 0.063(3) 0.000 0.000 0.0061(11)
C1 0.035(3) 0.017(2) 0.102(4) 0.000 0.000 0.0135(19)
C2 0.017(2) 0.022(2) 0.113(4) 0.000 0.000 0.0008(17)
C4 0.047(3) 0.024(3) 0.087(5) 0.000 0.000 0.0122(16)
C6 0.051(3) 0.045(2) 0.045(2) -0.0068(11) -0.014(2) 0.0256(14)
C7 0.053(3) 0.0449(17) 0.044(2) -0.0145(10) -0.029(2) 0.0267(13)
C10 0.052(3) 0.0465(19) 0.058(3) -0.0135(11) -0.027(2) 0.0260(13)
C8 0.059(5) 0.051(5) 0.071(6) -0.033(4) -0.022(5) 0.033(4)
C9 0.071(6) 0.046(4) 0.061(6) -0.018(4) -0.031(5) 0.036(4)
C11 0.043(2) 0.0447(18) 0.043(2) -0.0085(10) -0.017(2) 0.0215(11)
C12 0.023(2) 0.0239(19) 0.033(3) 0.000 0.000 0.0113(12)
C13 0.027(3) 0.035(2) 0.154(8) 0.000 0.000 0.0133(16)
C14 0.0266(18) 0.0413(19) 0.104(3) -0.0106(17) 0.0008(16) 0.0197(15)
C15 0.0347(19) 0.0373(18) 0.102(3) -0.0150(17) -0.0025(17) 0.0210(16)
C16 0.0242(14) 0.038(2) 0.062(3) -0.0113(19) -0.0057(9) 0.0192(12)
C17 0.0270(14) 0.041(3) 0.053(2) -0.0041(19) -0.0021(9) 0.0203(13)
Mn1 0.0212(3) 0.0205(4) 0.0313(4) 0.000 0.000 0.01025(19)
Mn2 0.0271(2) 0.0275(3) 0.0300(2) -0.0041(2) -0.00206(10) 0.01373(15)
N2 0.0347(14) 0.040(2) 0.050(2) -0.0099(16) -0.0049(8) 0.0198(11)
N3 0.0305(14) 0.0305(14) 0.067(2) -0.0015(8) 0.0015(8) 0.0146(16)
N4 0.034(2) 0.034(2) 0.091(5) 0.000 0.000 0.010(3)
O1 0.0086(16) 0.0086(16) 0.023(3) 0.000 0.000 0.0043(8)
O2 0.0587(16) 0.0414(14) 0.0663(14) -0.0157(11) -0.0413(12) 0.0252(12)
O3 0.0591(15) 0.0477(13) 0.0658(14) -0.0101(12) -0.0367(12) 0.0258(12)
O4 0.0192(14) 0.0192(14) 0.029(2) 0.000 0.000 0.0096(7)
O5 0.0282(13) 0.0254(13) 0.0402(13) 0.000 0.000 0.0155(11)
C8A 0.058(4) 0.049(3) 0.057(4) -0.020(3) -0.028(3) 0.035(3)
C9A 0.058(4) 0.051(3) 0.065(4) -0.016(3) -0.030(4) 0.034(3)

loop_
_atom_type_symbol
_atom_type_description
_atom_type_scat_dispersion_real
_atom_type_scat_dispersion_imag
_atom_type_scat_source
C C 0.0033 0.0016 'International Tables Vol C Tables 4.2.6.8 and 6.1.1.4'
H H 0.0000 0.0000 'International Tables Vol C Tables 4.2.6.8 and 6.1.1.4'
Mn Mn 0.3368 0.7283 'International Tables Vol C Tables 4.2.6.8 and 6.1.1.4'
N N 0.0061 0.0033 'International Tables Vol C Tables 4.2.6.8 and 6.1.1.4'
O O 0.0106 0.0060 'International Tables Vol C Tables 4.2.6.8 and 6.1.1.4'

loop_
_geom_angle_atom_site_label_1
_geom_angle_atom_site_label_2
_geom_angle_atom_site_label_3
_geom_angle
_geom_angle_site_symmetry_1
_geom_angle_site_symmetry_3
_geom_angle_publ_flag
C2 C3 C2 122.7(6) . 8_655 ?
C2 C3 C4 118.7(3) 8_655 . ?
C2 C3 C4 118.7(3) . . ?
C1 N1 C1 119.2(5) . 8_655 ?
C1 N1 Mn1 120.4(2) . . ?
C1 N1 Mn1 120.4(2) 8_655 . ?
N1 C1 H1 119.5 . . ?
N1 C1 C2 121.0(4) . . ?
C2 C1 H1 119.5 . . ?
C3 C2 C1 118.1(4) . . ?
C3 C2 H2 121.0 . . ?
C1 C2 H2 121.0 . . ?
N4 C4 C3 116.3(4) 2_657 . ?
N4 C4 C3 116.3(4) . . ?
N4 C4 N4 127.3(7) . 2_657 ?
O2 C6 C7 115.6(2) 12 . ?
O2 C6 C7 115.6(2) . . ?
O2 C6 O2 128.9(5) 12 . ?
C8 C7 C6 119.1(5) 12 . ?
C8 C7 C6 119.1(5) . . ?
C8 C7 C8 108.4(11) . 12 ?
C8A C7 C6 120.5(3) 12 . ?
C8A C7 C6 120.5(3) . . ?
C8A C7 C8A 117.7(6) . 12 ?
C9 C10 C9 108.6(13) 12 . ?
C9 C10 C11 121.3(5) . . ?
C9 C10 C11 121.3(5) 12 . ?
C9A C10 C11 120.9(3) 12 . ?
C9A C10 C11 120.9(3) . . ?
C9A C10 C9A 115.5(7) 12 . ?
C7 C8 H8 121.2 . . ?
C9 C8 C7 117.7(9) . . ?
C9 C8 H8 121.2 . . ?
C10 C9 H9 118.4 . . ?
C8 C9 C10 123.3(10) . . ?
C8 C9 H9 118.4 . . ?
O3 C11 C10 117.7(2) . . ?
O3 C11 C10 117.7(2) 12 . ?
O3 C11 O3 124.4(4) . 12 ?
O5 C12 C13 118.2(3) 9_556 . ?
O5 C12 C13 118.2(3) . . ?
O5 C12 O5 123.7(5) 9_556 . ?
C12 C13 H13A 109.5 . . ?
C12 C13 H13B 109.5 . . ?
C12 C13 H13C 109.5 . . ?
H13A C13 H13B 109.5 . . ?
H13A C13 H13C 109.5 . . ?
H13B C13 H13C 109.3 . . ?
C15 C14 H14 117.6 . . ?
N2 C14 H14 117.6 . . ?
N2 C14 C15 124.7(3) . . ?
C14 C15 H15 108.4 . . ?
C14 C15 C16 118.6(3) . . ?
C16 C15 H15 133.0 . . ?
C15 C16 C15 116.5(5) 8 . ?
C15 C16 C17 121.7(2) . . ?
C15 C16 C17 121.8(2) 8 . ?
N3 C17 C16 118.9(2) 5_565 . ?
N3 C17 C16 118.9(2) . . ?
N3 C17 N3 122.2(5) 5_565 . ?
O1 Mn1 N1 180.0 . . ?
O1 Mn1 O2 92.69(7) . 4_557 ?
O1 Mn1 O2 92.69(7) . 8_655 ?
O1 Mn1 O2 92.69(7) . 11_657 ?
O1 Mn1 O2 92.69(7) . . ?
O2 Mn1 N1 87.31(7) 11_657 . ?
O2 Mn1 N1 87.31(7) 8_655 . ?
O2 Mn1 N1 87.31(7) . . ?
O2 Mn1 N1 87.31(7) 4_557 . ?
O2 Mn1 O2 174.63(14) 11_657 . ?
O2 Mn1 O2 174.63(14) 4_557 8_655 ?
O2 Mn1 O2 87.10(14) 11_657 8_655 ?
O2 Mn1 O2 87.10(14) 4_557 . ?
O2 Mn1 O2 92.65(14) 8_655 . ?
O2 Mn1 O2 92.65(14) 11_657 4_557 ?
N2 Mn2 O5 89.68(10) . 8 ?
N2 Mn2 O5 89.68(10) . . ?
O3 Mn2 N2 87.94(9) . . ?
O3 Mn2 N2 87.94(9) 8 . ?
O3 Mn2 O3 100.90(15) . 8 ?
O3 Mn2 O4 93.01(9) . . ?
O3 Mn2 O4 93.01(9) 8 . ?
O3 Mn2 O5 89.72(9) 8 8 ?
O3 Mn2 O5 169.02(9) 8 . ?
O3 Mn2 O5 169.02(9) . 8 ?
O3 Mn2 O5 89.72(9) . . ?
O4 Mn2 N2 178.50(13) . . ?
O4 Mn2 O5 89.17(11) . . ?
O4 Mn2 O5 89.17(11) . 8 ?
O5 Mn2 O5 79.55(10) . 8 ?
C14 N2 C14 116.8(4) 8 . ?
C14 N2 Mn2 121.6(2) . . ?
C14 N2 Mn2 121.6(2) 8 . ?
C17 N3 C17 117.7(5) 3_665 . ?
C4 N4 C4 112.7(7) . 3_545 ?
Mn1 O1 Mn1 120.0 . 3_655 ?
Mn1 O1 Mn1 120.002(1) 3_655 2_667 ?
Mn1 O1 Mn1 120.0 . 2_667 ?
C6 O2 Mn1 134.1(3) . . ?
C11 O3 Mn2 138.4(2) . . ?
Mn2 O4 Mn2 119.923(10) 3 5 ?
Mn2 O4 Mn2 119.923(10) 3 . ?
Mn2 O4 Mn2 119.922(10) . 5 ?
C12 O5 Mn2 122.68(13) . . ?
C12 O5 Mn2 122.68(13) . 4_556 ?
Mn2 O5 Mn2 100.44(10) 4_556 . ?
C7 C8A H8A 120.5 . . ?
C9A C8A C7 119.0(6) . . ?
C9A C8A H8A 120.5 . . ?
C10 C9A H9A 119.0 . . ?
C8A C9A C10 121.9(6) . . ?
C8A C9A H9A 119.0 . . ?

loop_
_geom_bond_atom_site_label_1
_geom_bond_atom_site_label_2
_geom_bond_distance
_geom_bond_site_symmetry_2
_geom_bond_publ_flag
C3 C2 1.346(5) . ?
C3 C2 1.346(5) 8_655 ?
C3 C4 1.556(8) . ?
N1 C1 1.352(5) 8_655 ?
N1 C1 1.352(5) . ?
N1 Mn1 2.264(4) . ?
C1 H1 0.9500 . ?
C1 C2 1.417(6) . ?
C2 H2 0.9500 . ?
C4 N4 1.328(4) . ?
C4 N4 1.328(4) 2_657 ?
C6 C7 1.514(6) . ?
C6 O2 1.235(3) 12 ?
C6 O2 1.235(3) . ?
C7 C8 1.448(10) 12 ?
C7 C8 1.448(10) . ?
C7 C8A 1.431(6) . ?
C7 C8A 1.432(6) 12 ?
C10 C9 1.416(9) . ?
C10 C9 1.416(9) 12 ?
C10 C11 1.492(6) . ?
C10 C9A 1.410(7) . ?
C10 C9A 1.410(7) 12 ?
C8 H8 0.9500 . ?
C8 C9 1.351(9) . ?
C9 H9 0.9500 . ?
C11 O3 1.223(3) . ?
C11 O3 1.223(3) 12 ?
C12 C13 1.488(8) . ?
C12 O5 1.269(4) 9_556 ?
C12 O5 1.269(4) . ?
C13 H13A 0.9787 . ?
C13 H13B 0.9808 . ?
C13 H13C 0.9808 . ?
C14 H14 0.9500 . ?
C14 C15 1.373(5) . ?
C14 N2 1.322(3) . ?
C15 H15 0.9505 . ?
C15 C16 1.412(4) . ?
C16 C15 1.412(4) 8 ?
C16 C17 1.435(7) . ?
C17 N3 1.342(3) . ?
C17 N3 1.342(3) 5_565 ?
Mn1 O1 2.0871(8) . ?
Mn1 O2 2.159(2) 4_557 ?
Mn1 O2 2.160(2) . ?
Mn1 O2 2.159(2) 11_657 ?
Mn1 O2 2.159(2) 8_655 ?
Mn2 N2 2.253(4) . ?
Mn2 O3 2.098(2) 8 ?
Mn2 O3 2.098(2) . ?
Mn2 O4 2.1110(6) . ?
Mn2 O5 2.2581(17) . ?
Mn2 O5 2.2581(17) 8 ?
N2 C14 1.322(3) 8 ?
N3 C17 1.342(3) 3_665 ?
N4 C4 1.328(4) 3_545 ?
O1 Mn1 2.0870(8) 2_667 ?
O1 Mn1 2.0871(8) 3_655 ?
O4 Mn2 2.1110(6) 3 ?
O4 Mn2 2.1110(6) 5 ?
O5 Mn2 2.2581(17) 4_556 ?
C8A H8A 0.9500 . ?
C8A C9A 1.362(6) . ?
C9A H9A 0.9500 . ?

loop_
_geom_torsion_atom_site_label_1
_geom_torsion_atom_site_label_2
_geom_torsion_atom_site_label_3
_geom_torsion_atom_site_label_4
_geom_torsion
_geom_torsion_site_symmetry_1
_geom_torsion_site_symmetry_2
_geom_torsion_site_symmetry_3
_geom_torsion_site_symmetry_4
_geom_torsion_publ_flag
C3 C4 N4 C4 180.000(0) . . . 3_545 ?
N1 C1 C2 C3 0.000(0) . . . . ?
C1 N1 C1 C2 0.000(0) 8_655 . . . ?
C2 C3 C2 C1 0.000(0) 8_655 . . . ?
C2 C3 C4 N4 180.000(0) . . . 2_657 ?
C2 C3 C4 N4 0.000(0) . . . . ?
C2 C3 C4 N4 180.000(0) 8_655 . . . ?
C2 C3 C4 N4 0.000(0) 8_655 . . 2_657 ?
C4 C3 C2 C1 180.000(0) . . . . ?
C6 C7 C8 C9 -179.2(9) . . . . ?
C6 C7 C8A C9A 179.8(6) . . . . ?
C7 C6 O2 Mn1 -173.6(3) . . . . ?
C7 C8 C9 C10 -5.9(17) . . . . ?
C7 C8A C9A C10 -4.2(11) . . . . ?
C10 C11 O3 Mn2 -176.8(3) . . . . ?
C8 C7 C8 C9 40.3(19) 12 . . . ?
C9 C10 C9 C8 -29(2) 12 . . . ?
C9 C10 C11 O3 -15.6(13) . . . . ?
C9 C10 C11 O3 -159.5(11) 12 . . . ?
C9 C10 C11 O3 15.6(13) 12 . . 12 ?
C9 C10 C11 O3 159.5(11) . . . 12 ?
C11 C10 C9 C8 -176.7(10) . . . . ?
C11 C10 C9A C8A -177.6(6) . . . . ?
C13 C12 O5 Mn2 114.1(2) . . . 4_556 ?
C13 C12 O5 Mn2 -114.1(2) . . . . ?
C14 C15 C16 C15 1.6(7) . . . 8 ?
C14 C15 C16 C17 -176.8(4) . . . . ?
C15 C14 N2 C14 1.2(7) . . . 8 ?
C15 C14 N2 Mn2 -177.2(3) . . . . ?
C15 C16 C17 N3 179.1(4) 8 . . . ?
C15 C16 C17 N3 2.5(6) 8 . . 5_565 ?
C15 C16 C17 N3 -179.1(4) . . . 5_565 ?
C15 C16 C17 N3 -2.5(6) . . . . ?
C16 C17 N3 C17 178.8(3) . . . 3_665 ?
Mn1 N1 C1 C2 180.000(0) . . . . ?
N2 C14 C15 C16 -1.5(6) . . . . ?
N3 C17 N3 C17 -4.7(9) 5_565 . . 3_665 ?
N4 C4 N4 C4 0.000(0) 2_657 . . 3_545 ?
O2 C6 C7 C8 -157.6(10) . . . . ?
O2 C6 C7 C8 21.4(11) 12 . . . ?
O2 C6 C7 C8 157.6(10) 12 . . 12 ?
O2 C6 C7 C8 -21.4(11) . . . 12 ?
O2 C6 C7 C8A 7.2(9) . . . 12 ?
O2 C6 C7 C8A -7.2(9) 12 . . . ?
O2 C6 C7 C8A -173.8(7) 12 . . 12 ?
O2 C6 C7 C8A 173.8(7) . . . . ?
O2 C6 O2 Mn1 7.5(9) 12 . . . ?
O3 C11 O3 Mn2 8.5(9) 12 . . . ?
O5 C12 O5 Mn2 -65.9(2) 9_556 . . 4_556 ?
O5 C12 O5 Mn2 65.9(2) 9_556 . . . ?
C8A C7 C8A C9A -13.3(15) 12 . . . ?
C9A C10 C11 O3 -12.3(9) 12 . . 12 ?
C9A C10 C11 O3 172.6(7) 12 . . . ?
C9A C10 C11 O3 12.3(9) . . . . ?
C9A C10 C11 O3 -172.6(7) . . . 12 ?
C9A C10 C9A C8A 21.1(15) 12 . . . ?

loop_
_twin_individual_id
_twin_individual_mass_fraction_refined
1 0.52364
2 0.47636

loop_
_smtbx_masks_void_nr
_smtbx_masks_void_average_x
_smtbx_masks_void_average_y
_smtbx_masks_void_average_z
_smtbx_masks_void_volume
_smtbx_masks_void_count_electrons
_smtbx_masks_void_content
1 -0.779 -0.030 -0.285 2548.0 695.3 '1 12'C4H9NO'9'H2O''
